data_4510333
loop_
_publ_author_name
'Xu, Bing'
'Xie, Juan'
'Hu, Huai-Ming'
'Yang, Xiao-Le'
'Dong, Fa-Xin'
'Yang, Meng-Lin'
'Xue, Gang-Lin'

_publ_section_title
;
 Synthesis, Crystal Structure, and Luminescence of Zn/Cd Coordination
 Polymers with a New Fuctionalized Terpyridyl Carboxylate Ligand
;
_journal_issue 4
_journal_name_full 'Crystal Growth &amp; Design'
_journal_page_first 1629
_journal_paper_doi 10.1021/cg4016977
_journal_volume 14
_journal_year 2014
_chemical_formula_moiety 'C60 H36 Cd3 N6 O12'
_chemical_formula_sum 'C60 H36 Cd3 N6 O12'
_chemical_formula_weight 1370.15
_chemical_name_systematic
; 
 ? 
;
_space_group_IT_number 14
_symmetry_cell_setting monoclinic
_symmetry_space_group_name_Hall '-P 2yn'
_symmetry_space_group_name_H-M 'P 1 21/n 1'
_atom_sites_solution_hydrogens geom
_atom_sites_solution_primary direct
_atom_sites_solution_secondary difmap
_audit_creation_method SHELXL-97
_cell_angle_alpha 90.00
_cell_angle_beta 93.155(3)
_cell_angle_gamma 90.00
_cell_formula_units_Z 2
_cell_length_a 14.896(3)
_cell_length_b 9.8043(17)
_cell_length_c 17.559(3)
_cell_measurement_reflns_used 1350
_cell_measurement_temperature 296(2)
_cell_measurement_theta_max 21.62
_cell_measurement_theta_min 2.49
_cell_volume 2560.5(8)
_computing_cell_refinement 'Bruker SAINT'
_computing_data_collection 'Bruker APEX2'
_computing_data_reduction 'Bruker SAINT'
_computing_molecular_graphics 'Bruker SHELXTL'
_computing_publication_material 'Bruker SHELXTL'
_computing_structure_refinement 'SHELXL-97 (Sheldrick, 2008)'
_computing_structure_solution 'SHELXS-97 (Sheldrick, 2008)'
_diffrn_ambient_temperature 296(2)
_diffrn_detector_area_resol_mean 512
_diffrn_measured_fraction_theta_full 0.993
_diffrn_measured_fraction_theta_max 0.993
_diffrn_measurement_device_type 'Bruker APEX-II CCD'
_diffrn_measurement_method '\f and \w scans'
_diffrn_radiation_monochromator graphite
_diffrn_radiation_source 'fine-focus sealed tube'
_diffrn_radiation_type MoK\a
_diffrn_radiation_wavelength 0.71073
_diffrn_reflns_av_R_equivalents 0.0862
_diffrn_reflns_av_sigmaI/netI 0.1095
_diffrn_reflns_limit_h_max 17
_diffrn_reflns_limit_h_min -15
_diffrn_reflns_limit_k_max 11
_diffrn_reflns_limit_k_min -6
_diffrn_reflns_limit_l_max 20
_diffrn_reflns_limit_l_min -18
_diffrn_reflns_number 12205
_diffrn_reflns_theta_full 25.05
_diffrn_reflns_theta_max 25.05
_diffrn_reflns_theta_min 2.38
_exptl_absorpt_coefficient_mu 1.309
_exptl_absorpt_correction_T_max 0.867
_exptl_absorpt_correction_T_min 0.746
_exptl_absorpt_correction_type multi-scan
_exptl_absorpt_process_details sadabs
_exptl_crystal_colour colorless
_exptl_crystal_density_diffrn 1.777
_exptl_crystal_density_method 'not measured'
_exptl_crystal_description block
_exptl_crystal_F_000 1356
_exptl_crystal_size_max 0.17
_exptl_crystal_size_mid 0.10
_exptl_crystal_size_min 0.08
_refine_diff_density_max 1.131
_refine_diff_density_min -0.801
_refine_diff_density_rms 0.123
_refine_ls_extinction_coef 0.0011(2)
_refine_ls_extinction_expression Fc^*^=kFc[1+0.001xFc^2^\l^3^/sin(2\q)]^-1/4^
_refine_ls_extinction_method SHELXL
_refine_ls_goodness_of_fit_ref 0.980
_refine_ls_hydrogen_treatment constr
_refine_ls_matrix_type full
_refine_ls_number_parameters 368
_refine_ls_number_reflns 4505
_refine_ls_number_restraints 0
_refine_ls_restrained_S_all 0.980
_refine_ls_R_factor_all 0.1050
_refine_ls_R_factor_gt 0.0482
_refine_ls_shift/su_max 0.001
_refine_ls_shift/su_mean 0.000
_refine_ls_structure_factor_coef Fsqd
_refine_ls_weighting_details 'calc w=1/[\s^2^(Fo^2^)+(0.0366P)^2^+0.0000P] where P=(Fo^2^+2Fc^2^)/3'
_refine_ls_weighting_scheme calc
_refine_ls_wR_factor_gt 0.0889
_refine_ls_wR_factor_ref 0.1080
_reflns_number_gt 2723
_reflns_number_total 4505
_reflns_threshold_expression >2sigma(I)
_cod_data_source_file cg4016977_si_009.cif
_cod_data_source_block nw1164_0m
_cod_depositor_comments
;
The following automatic conversions were performed:

'_symmetry_cell_setting' value 'Monoclinic' changed to 'monoclinic'
according to
/usr/data/users/saulius/automatic-downloads/current/ACS/lib/dictionaries/cif_core.dic
dictionary named 'cif_core.dic' version 2.4.2 from 2011-04-26.

Automatic conversion script
Id: cif_fix_values 2281 2013-09-26 08:29:07Z andrius 
;
_cod_original_cell_volume 2560.4(8)
_cod_original_sg_symbol_H-M P2(1)/n
_cod_database_code 4510333

loop_
_symmetry_equiv_pos_as_xyz
'x, y, z'
'-x+1/2, y+1/2, -z+1/2'
'-x, -y, -z'
'x-1/2, -y-1/2, z-1/2'

loop_
_atom_site_label
_atom_site_type_symbol
_atom_site_fract_x
_atom_site_fract_y
_atom_site_fract_z
_atom_site_U_iso_or_equiv
_atom_site_adp_type
_atom_site_occupancy
_atom_site_symmetry_multiplicity
_atom_site_calc_flag
_atom_site_refinement_flags
Cd1 Cd -0.10655(3) 0.95409(5) 0.18236(3) 0.03250(19) Uani 1 1 d .
Cd2 Cd 0.0000 1.0000 0.0000 0.0331(2) Uani 1 2 d S
N1 N 0.1128(4) 1.0035(6) 0.6854(3) 0.0421(16) Uani 1 1 d .
N2 N 0.0231(4) 0.7481(6) 0.4473(3) 0.0389(15) Uani 1 1 d .
N3 N -0.2376(4) 0.4704(6) 0.3440(4) 0.0484(17) Uani 1 1 d .
O1 O 0.0415(3) 0.9510(5) 0.2153(3) 0.0504(14) Uani 1 1 d .
O2 O 0.0990(3) 0.9735(5) 0.1013(3) 0.0510(14) Uani 1 1 d .
O3 O -0.0972(3) 1.0982(5) 0.0804(3) 0.0419(12) Uani 1 1 d .
O4 O -0.1208(4) 1.2286(5) 0.1785(3) 0.0694(18) Uani 1 1 d .
O5 O -0.0971(4) 1.7372(5) 0.1434(3) 0.0561(15) Uani 1 1 d .
O6 O -0.0840(4) 1.8165(5) 0.0256(3) 0.0621(16) Uani 1 1 d .
C1 C 0.1581(5) 1.0555(8) 0.6302(4) 0.0425(19) Uani 1 1 d .
H1 H 0.1951 1.1298 0.6421 0.051 Uiso 1 1 calc R
C2 C 0.1552(5) 1.0082(7) 0.5557(4) 0.0407(19) Uani 1 1 d .
H2 H 0.1892 1.0500 0.5195 0.049 Uiso 1 1 calc R
C3 C 0.1011(5) 0.8985(8) 0.5361(4) 0.0403(19) Uani 1 1 d .
C4 C 0.0505(6) 0.8436(9) 0.5934(4) 0.074(3) Uani 1 1 d .
H4 H 0.0118 0.7706 0.5831 0.088 Uiso 1 1 calc R
C5 C 0.0589(6) 0.8992(10) 0.6648(4) 0.077(3) Uani 1 1 d .
H5 H 0.0243 0.8615 0.7020 0.093 Uiso 1 1 calc R
C6 C 0.0913(5) 0.8380(7) 0.4584(4) 0.0366(18) Uani 1 1 d .
C7 C 0.1494(5) 0.8672(7) 0.4018(4) 0.0395(19) Uani 1 1 d .
H7 H 0.1959 0.9294 0.4110 0.047 Uiso 1 1 calc R
C8 C 0.1383(5) 0.8038(7) 0.3312(4) 0.0328(17) Uani 1 1 d .
C9 C 0.0684(5) 0.7143(7) 0.3190(4) 0.0383(18) Uani 1 1 d .
H9 H 0.0592 0.6710 0.2721 0.046 Uiso 1 1 calc R
C10 C 0.0105(5) 0.6886(7) 0.3783(4) 0.0400(19) Uani 1 1 d .
C11 C -0.1859(6) 0.5004(11) 0.2883(5) 0.094(4) Uani 1 1 d .
H11 H -0.2059 0.4771 0.2389 0.113 Uiso 1 1 calc R
C12 C -0.1036(6) 0.5644(11) 0.2984(4) 0.084(4) Uani 1 1 d .
H12 H -0.0702 0.5815 0.2562 0.101 Uiso 1 1 calc R
C13 C -0.0706(5) 0.6027(7) 0.3684(4) 0.0375(18) Uani 1 1 d .
C14 C -0.1210(5) 0.5645(9) 0.4266(4) 0.061(3) Uani 1 1 d .
H14 H -0.1011 0.5827 0.4767 0.074 Uiso 1 1 calc R
C15 C -0.2025(5) 0.4981(9) 0.4115(5) 0.064(3) Uani 1 1 d .
H15 H -0.2344 0.4715 0.4530 0.077 Uiso 1 1 calc R
C16 C 0.2084(5) 0.8248(7) 0.2729(4) 0.0343(17) Uani 1 1 d .
C17 C 0.2934(5) 0.7783(8) 0.2947(4) 0.046(2) Uani 1 1 d .
H17 H 0.3023 0.7334 0.3412 0.055 Uiso 1 1 calc R
C18 C 0.3658(6) 0.7961(9) 0.2498(5) 0.060(2) Uani 1 1 d .
H18 H 0.4226 0.7647 0.2661 0.073 Uiso 1 1 calc R
C19 C 0.3528(6) 0.8608(9) 0.1808(5) 0.061(3) Uani 1 1 d .
H19 H 0.4012 0.8749 0.1504 0.074 Uiso 1 1 calc R
C20 C 0.2679(5) 0.9050(8) 0.1564(4) 0.052(2) Uani 1 1 d .
H20 H 0.2595 0.9465 0.1089 0.062 Uiso 1 1 calc R
C21 C 0.1938(5) 0.8883(7) 0.2022(4) 0.0365(18) Uani 1 1 d .
C22 C 0.1041(5) 0.9431(7) 0.1707(4) 0.0386(18) Uani 1 1 d .
C23 C -0.1104(5) 1.2172(7) 0.1106(4) 0.0380(18) Uani 1 1 d .
C24 C -0.1141(4) 1.3377(7) 0.0581(4) 0.0308(17) Uani 1 1 d .
C25 C -0.1290(5) 1.3216(7) -0.0200(4) 0.0401(19) Uani 1 1 d .
H25 H -0.1381 1.2349 -0.0406 0.048 Uiso 1 1 calc R
C26 C -0.1305(5) 1.4334(8) -0.0670(4) 0.049(2) Uani 1 1 d .
H26 H -0.1419 1.4224 -0.1192 0.059 Uiso 1 1 calc R
C27 C -0.1151(5) 1.5616(8) -0.0373(4) 0.0427(19) Uani 1 1 d .
H27 H -0.1115 1.6362 -0.0698 0.051 Uiso 1 1 calc R
C28 C -0.1052(5) 1.5794(7) 0.0404(4) 0.0353(18) Uani 1 1 d .
C29 C -0.1047(5) 1.4674(6) 0.0882(4) 0.0343(17) Uani 1 1 d .
H29 H -0.0981 1.4794 0.1407 0.041 Uiso 1 1 calc R
C30 C -0.0936(5) 1.7222(7) 0.0723(5) 0.043(2) Uani 1 1 d .

loop_
_atom_site_aniso_label
_atom_site_aniso_U_11
_atom_site_aniso_U_22
_atom_site_aniso_U_33
_atom_site_aniso_U_23
_atom_site_aniso_U_13
_atom_site_aniso_U_12
Cd1 0.0400(3) 0.0281(3) 0.0303(3) -0.0018(2) 0.0096(2) 0.0016(3)
Cd2 0.0480(5) 0.0206(4) 0.0320(4) 0.0014(3) 0.0122(3) 0.0008(3)
N1 0.050(4) 0.044(4) 0.033(3) -0.006(3) 0.013(3) -0.012(3)
N2 0.046(4) 0.040(4) 0.031(3) -0.005(3) 0.007(3) -0.007(3)
N3 0.046(4) 0.057(5) 0.043(4) -0.018(3) 0.010(3) -0.012(3)
O1 0.042(3) 0.062(4) 0.048(3) 0.000(3) 0.010(3) 0.004(3)
O2 0.058(4) 0.057(4) 0.038(3) -0.002(3) 0.004(3) 0.004(3)
O3 0.050(3) 0.023(3) 0.054(3) 0.000(3) 0.019(2) 0.004(2)
O4 0.136(6) 0.037(3) 0.037(3) 0.004(3) 0.019(3) 0.000(4)
O5 0.082(4) 0.032(3) 0.054(4) -0.008(3) 0.002(3) -0.001(3)
O6 0.076(4) 0.027(3) 0.082(4) 0.007(3) -0.002(3) -0.014(3)
C1 0.045(5) 0.039(4) 0.045(5) -0.012(4) 0.016(4) -0.011(4)
C2 0.047(5) 0.047(5) 0.030(4) -0.007(4) 0.016(3) -0.022(4)
C3 0.042(5) 0.048(5) 0.031(4) -0.008(4) 0.007(3) -0.002(4)
C4 0.107(8) 0.080(7) 0.036(5) -0.020(5) 0.022(5) -0.059(6)
C5 0.105(8) 0.099(8) 0.032(5) -0.014(5) 0.032(5) -0.070(7)
C6 0.035(4) 0.045(5) 0.031(4) -0.007(3) 0.007(3) -0.004(4)
C7 0.041(5) 0.048(5) 0.030(4) -0.008(4) 0.009(3) -0.007(4)
C8 0.033(4) 0.039(4) 0.027(4) 0.002(3) 0.003(3) -0.004(4)
C9 0.039(4) 0.044(5) 0.033(4) -0.004(4) 0.005(3) 0.004(4)
C10 0.041(5) 0.037(5) 0.042(5) 0.000(4) 0.005(4) 0.000(4)
C11 0.073(7) 0.161(12) 0.049(6) -0.054(6) 0.012(5) -0.058(7)
C12 0.057(6) 0.158(11) 0.040(5) -0.042(6) 0.025(4) -0.044(6)
C13 0.045(5) 0.039(4) 0.028(4) -0.010(4) 0.002(3) -0.002(4)
C14 0.055(6) 0.101(8) 0.028(4) 0.002(5) 0.001(4) -0.032(5)
C15 0.052(6) 0.085(7) 0.058(6) 0.023(5) 0.014(4) -0.024(5)
C16 0.036(5) 0.036(4) 0.031(4) -0.002(3) 0.004(3) -0.001(3)
C17 0.046(5) 0.052(5) 0.041(5) -0.008(4) 0.011(4) 0.005(4)
C18 0.047(6) 0.070(7) 0.065(6) -0.014(5) 0.005(5) 0.013(5)
C19 0.036(5) 0.079(7) 0.071(7) -0.001(5) 0.017(5) 0.001(5)
C20 0.056(6) 0.060(6) 0.040(5) 0.006(4) 0.021(4) -0.001(5)
C21 0.036(4) 0.036(4) 0.039(4) -0.011(4) 0.008(3) -0.001(4)
C22 0.053(5) 0.024(4) 0.039(5) -0.011(4) 0.008(4) -0.006(4)
C23 0.050(5) 0.027(4) 0.038(5) -0.002(4) 0.011(4) 0.001(4)
C24 0.037(4) 0.020(4) 0.036(4) 0.000(3) 0.004(3) 0.001(3)
C25 0.048(5) 0.030(4) 0.042(5) -0.008(4) -0.001(4) 0.007(4)
C26 0.065(6) 0.048(6) 0.034(4) -0.003(4) 0.008(4) 0.007(4)
C27 0.053(5) 0.035(5) 0.042(5) 0.006(4) 0.016(4) -0.001(4)
C28 0.043(5) 0.019(4) 0.045(5) -0.004(3) 0.009(4) -0.005(3)
C29 0.040(4) 0.021(4) 0.043(4) -0.005(3) 0.011(3) 0.000(3)
C30 0.042(5) 0.022(4) 0.066(6) 0.001(4) 0.004(4) -0.005(4)

loop_
_atom_type_symbol
_atom_type_description
_atom_type_scat_dispersion_real
_atom_type_scat_dispersion_imag
_atom_type_scat_source
C C 0.0033 0.0016 'International Tables Vol C Tables 4.2.6.8 and 6.1.1.4'
H H 0.0000 0.0000 'International Tables Vol C Tables 4.2.6.8 and 6.1.1.4'
N N 0.0061 0.0033 'International Tables Vol C Tables 4.2.6.8 and 6.1.1.4'
O O 0.0106 0.0060 'International Tables Vol C Tables 4.2.6.8 and 6.1.1.4'
Cd Cd -0.8075 1.2024 'International Tables Vol C Tables 4.2.6.8 and 6.1.1.4'

loop_
_geom_angle_atom_site_label_1
_geom_angle_atom_site_label_2
_geom_angle_atom_site_label_3
_geom_angle
_geom_angle_site_symmetry_1
_geom_angle_site_symmetry_3
O5 Cd1 O1 89.4(2) 1_545 .
O5 Cd1 O3 109.84(18) 1_545 .
O1 Cd1 O3 96.20(17) . .
O5 Cd1 N3 94.7(2) 1_545 2_455
O1 Cd1 N3 175.3(2) . 2_455
O3 Cd1 N3 84.60(19) . 2_455
O5 Cd1 N1 118.2(2) 1_545 3_576
O1 Cd1 N1 80.86(19) . 3_576
O3 Cd1 N1 131.75(19) . 3_576
N3 Cd1 N1 95.1(2) 2_455 3_576
O6 Cd2 O6 180.0(3) 3_585 1_545
O6 Cd2 O2 84.43(19) 3_585 .
O6 Cd2 O2 95.57(19) 1_545 .
O6 Cd2 O2 95.57(19) 3_585 3_575
O6 Cd2 O2 84.43(19) 1_545 3_575
O2 Cd2 O2 180.0 . 3_575
O6 Cd2 O3 80.53(18) 3_585 3_575
O6 Cd2 O3 99.47(18) 1_545 3_575
O2 Cd2 O3 91.68(17) . 3_575
O2 Cd2 O3 88.32(17) 3_575 3_575
O6 Cd2 O3 99.47(18) 3_585 .
O6 Cd2 O3 80.53(18) 1_545 .
O2 Cd2 O3 88.32(17) . .
O2 Cd2 O3 91.68(17) 3_575 .
O3 Cd2 O3 180.0 3_575 .
C1 N1 C5 114.9(6) . .
C1 N1 Cd1 134.9(5) . 3_576
C5 N1 Cd1 110.2(4) . 3_576
C10 N2 C6 118.5(6) . .
C15 N3 C11 114.3(7) . .
C15 N3 Cd1 122.6(5) . 2_445
C11 N3 Cd1 118.9(6) . 2_445
C22 O1 Cd1 126.5(5) . .
C22 O2 Cd2 142.6(5) . .
C23 O3 Cd2 138.0(4) . .
C23 O3 Cd1 102.6(4) . .
Cd2 O3 Cd1 106.85(18) . .
C30 O5 Cd1 114.8(5) . 1_565
C30 O6 Cd2 143.8(5) . 1_565
N1 C1 C2 125.1(7) . .
N1 C1 H1 117.4 . .
C2 C1 H1 117.4 . .
C3 C2 C1 119.0(6) . .
C3 C2 H2 120.5 . .
C1 C2 H2 120.5 . .
C2 C3 C4 117.0(6) . .
C2 C3 C6 124.5(6) . .
C4 C3 C6 118.5(7) . .
C5 C4 C3 118.7(7) . .
C5 C4 H4 120.6 . .
C3 C4 H4 120.6 . .
N1 C5 C4 125.2(7) . .
N1 C5 H5 117.4 . .
C4 C5 H5 117.4 . .
N2 C6 C7 121.8(6) . .
N2 C6 C3 115.3(6) . .
C7 C6 C3 122.9(6) . .
C6 C7 C8 120.0(7) . .
C6 C7 H7 120.0 . .
C8 C7 H7 120.0 . .
C9 C8 C7 118.6(6) . .
C9 C8 C16 121.8(6) . .
C7 C8 C16 119.3(6) . .
C8 C9 C10 119.3(6) . .
C8 C9 H9 120.4 . .
C10 C9 H9 120.4 . .
N2 C10 C9 121.7(6) . .
N2 C10 C13 115.2(6) . .
C9 C10 C13 123.0(6) . .
N3 C11 C12 124.1(8) . .
N3 C11 H11 118.0 . .
C12 C11 H11 118.0 . .
C13 C12 C11 121.3(7) . .
C13 C12 H12 119.4 . .
C11 C12 H12 119.4 . .
C14 C13 C12 114.8(7) . .
C14 C13 C10 123.7(6) . .
C12 C13 C10 121.4(7) . .
C13 C14 C15 120.1(7) . .
C13 C14 H14 120.0 . .
C15 C14 H14 120.0 . .
N3 C15 C14 125.2(7) . .
N3 C15 H15 117.4 . .
C14 C15 H15 117.4 . .
C17 C16 C21 119.4(7) . .
C17 C16 C8 115.0(6) . .
C21 C16 C8 125.6(6) . .
C16 C17 C18 122.2(7) . .
C16 C17 H17 118.9 . .
C18 C17 H17 118.9 . .
C19 C18 C17 119.1(8) . .
C19 C18 H18 120.5 . .
C17 C18 H18 120.5 . .
C18 C19 C20 120.1(8) . .
C18 C19 H19 120.0 . .
C20 C19 H19 120.0 . .
C19 C20 C21 121.2(7) . .
C19 C20 H20 119.4 . .
C21 C20 H20 119.4 . .
C16 C21 C20 118.0(7) . .
C16 C21 C22 125.1(6) . .
C20 C21 C22 116.9(7) . .
O1 C22 O2 125.8(7) . .
O1 C22 C21 117.8(6) . .
O2 C22 C21 116.4(6) . .
O4 C23 O3 120.8(7) . .
O4 C23 C24 121.9(7) . .
O3 C23 C24 117.3(6) . .
C29 C24 C25 119.4(6) . .
C29 C24 C23 119.5(6) . .
C25 C24 C23 121.1(6) . .
C26 C25 C24 120.0(7) . .
C26 C25 H25 120.0 . .
C24 C25 H25 120.0 . .
C25 C26 C27 120.5(7) . .
C25 C26 H26 119.8 . .
C27 C26 H26 119.8 . .
C26 C27 C28 119.8(7) . .
C26 C27 H27 120.1 . .
C28 C27 H27 120.1 . .
C27 C28 C29 119.9(6) . .
C27 C28 C30 119.2(7) . .
C29 C28 C30 120.9(7) . .
C28 C29 C24 120.2(6) . .
C28 C29 H29 119.9 . .
C24 C29 H29 119.9 . .
O6 C30 O5 125.2(7) . .
O6 C30 C28 117.2(7) . .
O5 C30 C28 117.7(7) . .

loop_
_geom_bond_atom_site_label_1
_geom_bond_atom_site_label_2
_geom_bond_distance
_geom_bond_site_symmetry_2
Cd1 O5 2.240(5) 1_545
Cd1 O1 2.249(5) .
Cd1 O3 2.291(4) .
Cd1 N3 2.348(6) 2_455
Cd1 N1 2.365(5) 3_576
Cd2 O6 2.251(5) 3_585
Cd2 O6 2.251(5) 1_545
Cd2 O2 2.262(5) .
Cd2 O2 2.262(5) 3_575
Cd2 O3 2.290(4) 3_575
Cd2 O3 2.290(4) .
N1 C1 1.314(8) .
N1 C5 1.338(9) .
N1 Cd1 2.365(5) 3_576
N2 C10 1.348(8) .
N2 C6 1.351(8) .
N3 C15 1.296(9) .
N3 C11 1.311(10) .
N3 Cd1 2.348(6) 2_445
O1 C22 1.252(8) .
O2 C22 1.254(8) .
O3 C23 1.301(8) .
O4 C23 1.217(7) .
O5 C30 1.261(8) .
O5 Cd1 2.240(5) 1_565
O6 C30 1.250(8) .
O6 Cd2 2.251(5) 1_565
C1 C2 1.387(9) .
C1 H1 0.9300 .
C2 C3 1.375(9) .
C2 H2 0.9300 .
C3 C4 1.398(9) .
C3 C6 1.489(9) .
C4 C5 1.366(10) .
C4 H4 0.9300 .
C5 H5 0.9300 .
C6 C7 1.383(9) .
C7 C8 1.388(8) .
C7 H7 0.9300 .
C8 C9 1.369(9) .
C8 C16 1.517(9) .
C9 C10 1.411(9) .
C9 H9 0.9300 .
C10 C13 1.475(9) .
C11 C12 1.379(11) .
C11 H11 0.9300 .
C12 C13 1.353(9) .
C12 H12 0.9300 .
C13 C14 1.353(9) .
C14 C15 1.391(10) .
C14 H14 0.9300 .
C15 H15 0.9300 .
C16 C17 1.380(9) .
C16 C21 1.394(9) .
C17 C18 1.382(10) .
C17 H17 0.9300 .
C18 C19 1.372(10) .
C18 H18 0.9300 .
C19 C20 1.382(10) .
C19 H19 0.9300 .
C20 C21 1.412(9) .
C20 H20 0.9300 .
C21 C22 1.516(10) .
C23 C24 1.497(9) .
C24 C29 1.381(8) .
C24 C25 1.387(9) .
C25 C26 1.371(9) .
C25 H25 0.9300 .
C26 C27 1.375(10) .
C26 H26 0.9300 .
C27 C28 1.377(9) .
C27 H27 0.9300 .
C28 C29 1.381(9) .
C28 C30 1.514(9) .
C29 H29 0.9300 .

loop_
_geom_torsion_atom_site_label_1
_geom_torsion_atom_site_label_2
_geom_torsion_atom_site_label_3
_geom_torsion_atom_site_label_4
_geom_torsion
_geom_torsion_site_symmetry_1
O5 Cd1 O1 C22 67.8(6) 1_545
O3 Cd1 O1 C22 -42.1(6) .
N3 Cd1 O1 C22 -142(2) 2_455
N1 Cd1 O1 C22 -173.5(6) 3_576
O6 Cd2 O2 C22 139.0(8) 3_585
O6 Cd2 O2 C22 -41.0(8) 1_545
O2 Cd2 O2 C22 128(7) 3_575
O3 Cd2 O2 C22 -140.7(8) 3_575
O3 Cd2 O2 C22 39.3(8) .
O6 Cd2 O3 C23 -1.7(7) 3_585
O6 Cd2 O3 C23 178.3(7) 1_545
O2 Cd2 O3 C23 82.4(7) .
O2 Cd2 O3 C23 -97.6(7) 3_575
O3 Cd2 O3 C23 75(2) 3_575
O6 Cd2 O3 Cd1 -134.3(2) 3_585
O6 Cd2 O3 Cd1 45.7(2) 1_545
O2 Cd2 O3 Cd1 -50.3(2) .
O2 Cd2 O3 Cd1 129.7(2) 3_575
O3 Cd2 O3 Cd1 -58(2) 3_575
O5 Cd1 O3 C23 175.4(4) 1_545
O1 Cd1 O3 C23 -93.1(4) .
N3 Cd1 O3 C23 82.3(5) 2_455
N1 Cd1 O3 C23 -9.8(5) 3_576
O5 Cd1 O3 Cd2 -34.9(3) 1_545
O1 Cd1 O3 Cd2 56.7(2) .
N3 Cd1 O3 Cd2 -128.0(2) 2_455
N1 Cd1 O3 Cd2 139.9(2) 3_576
C5 N1 C1 C2 -1.7(12) .
Cd1 N1 C1 C2 175.7(5) 3_576
N1 C1 C2 C3 0.0(12) .
C1 C2 C3 C4 1.5(11) .
C1 C2 C3 C6 179.7(7) .
C2 C3 C4 C5 -1.4(13) .
C6 C3 C4 C5 -179.7(8) .
C1 N1 C5 C4 1.8(14) .
Cd1 N1 C5 C4 -176.2(9) 3_576
C3 C4 C5 N1 -0.3(16) .
C10 N2 C6 C7 -1.7(11) .
C10 N2 C6 C3 -179.6(6) .
C2 C3 C6 N2 -168.2(7) .
C4 C3 C6 N2 10.0(11) .
C2 C3 C6 C7 14.0(12) .
C4 C3 C6 C7 -167.9(8) .
N2 C6 C7 C8 0.1(11) .
C3 C6 C7 C8 177.8(7) .
C6 C7 C8 C9 1.0(11) .
C6 C7 C8 C16 -173.2(6) .
C7 C8 C9 C10 -0.5(10) .
C16 C8 C9 C10 173.6(6) .
C6 N2 C10 C9 2.2(10) .
C6 N2 C10 C13 -174.1(6) .
C8 C9 C10 N2 -1.1(11) .
C8 C9 C10 C13 174.9(7) .
C15 N3 C11 C12 -4.2(16) .
Cd1 N3 C11 C12 153.2(10) 2_445
N3 C11 C12 C13 -0.8(18) .
C11 C12 C13 C14 4.6(15) .
C11 C12 C13 C10 -170.9(9) .
N2 C10 C13 C14 -11.5(11) .
C9 C10 C13 C14 172.3(8) .
N2 C10 C13 C12 163.6(8) .
C9 C10 C13 C12 -12.7(12) .
C12 C13 C14 C15 -3.5(13) .
C10 C13 C14 C15 171.9(8) .
C11 N3 C15 C14 5.4(14) .
Cd1 N3 C15 C14 -151.1(7) 2_445
C13 C14 C15 N3 -1.6(15) .
C9 C8 C16 C17 -111.9(8) .
C7 C8 C16 C17 62.2(9) .
C9 C8 C16 C21 69.6(10) .
C7 C8 C16 C21 -116.3(8) .
C21 C16 C17 C18 2.0(11) .
C8 C16 C17 C18 -176.6(7) .
C16 C17 C18 C19 -0.8(12) .
C17 C18 C19 C20 -1.1(13) .
C18 C19 C20 C21 1.8(13) .
C17 C16 C21 C20 -1.4(10) .
C8 C16 C21 C20 177.1(7) .
C17 C16 C21 C22 179.5(7) .
C8 C16 C21 C22 -2.1(11) .
C19 C20 C21 C16 -0.5(11) .
C19 C20 C21 C22 178.7(7) .
Cd1 O1 C22 O2 21.5(10) .
Cd1 O1 C22 C21 -156.7(4) .
Cd2 O2 C22 O1 -22.0(13) .
Cd2 O2 C22 C21 156.2(5) .
C16 C21 C22 O1 11.3(10) .
C20 C21 C22 O1 -167.8(7) .
C16 C21 C22 O2 -167.0(7) .
C20 C21 C22 O2 13.8(9) .
Cd2 O3 C23 O4 -131.6(7) .
Cd1 O3 C23 O4 2.3(8) .
Cd2 O3 C23 C24 49.6(10) .
Cd1 O3 C23 C24 -176.6(5) .
O4 C23 C24 C29 17.8(11) .
O3 C23 C24 C29 -163.4(6) .
O4 C23 C24 C25 -160.6(7) .
O3 C23 C24 C25 18.2(10) .
C29 C24 C25 C26 2.8(10) .
C23 C24 C25 C26 -178.8(7) .
C24 C25 C26 C27 1.5(11) .
C25 C26 C27 C28 -5.0(11) .
C26 C27 C28 C29 4.2(10) .
C26 C27 C28 C30 -176.6(7) .
C27 C28 C29 C24 0.1(10) .
C30 C28 C29 C24 -179.1(6) .
C25 C24 C29 C28 -3.6(10) .
C23 C24 C29 C28 178.0(6) .
Cd2 O6 C30 O5 50.5(13) 1_565
Cd2 O6 C30 C28 -131.8(7) 1_565
Cd1 O5 C30 O6 9.2(10) 1_565
Cd1 O5 C30 C28 -168.5(5) 1_565
C27 C28 C30 O6 -7.5(10) .
C29 C28 C30 O6 171.7(7) .
C27 C28 C30 O5 170.4(7) .
C29 C28 C30 O5 -10.4(10) .
